data_7251215
loop_
_publ_author_name
'Trollip, Danica B.'
'Barton, Benita'
'Caira, Mino R.'
'Hosten, Eric Cyriel'

_publ_section_title
;
 Chloro-containing host compounds with fused tricyclic moieties and
 diamino linkers: host ability and affinity behaviour in
 pyridine/methylpyridines
;
_journal_name_full CrystEngComm
_journal_paper_doi 10.1039/D5CE00969C
_journal_year 2025
_chemical_formula_moiety 'C40 H30 Cl2 N2 O2, 2(C6 H7 N)'
_chemical_formula_sum 'C52 H44 Cl2 N4 O2'
_chemical_formula_weight 827.81
_chemical_melting_point 'decomp. onset temperature 351 K'
_chemical_name_common none
_chemical_name_systematic 'N,N?-Bis(9-(4-chlorophenyl)-9-xanthenyl)ethylenediamine 3-methylpyridine clathrate'
_space_group_crystal_system monoclinic
_space_group_IT_number 14
_space_group_name_Hall '-P 2ybc'
_space_group_name_H-M_alt 'P 1 21/c 1'
_atom_sites_solution_hydrogens mixed
_atom_sites_solution_primary direct
_atom_sites_solution_secondary difmap
_audit_creation_method SHELXL-2019/3
_audit_update_record
;
2025-06-10 deposited with the CCDC.	2025-11-04 downloaded from the CCDC.
;
_cell_angle_alpha 90
_cell_angle_beta 97.3840(10)
_cell_angle_gamma 90
_cell_formula_units_Z 2
_cell_length_a 10.2840(4)
_cell_length_b 25.5527(9)
_cell_length_c 7.8072(3)
_cell_measurement_reflns_used 9938
_cell_measurement_temperature 100(2)
_cell_measurement_theta_max 27.12
_cell_measurement_theta_min 2.75
_cell_volume 2034.59(13)
_computing_cell_refinement 'SAINT V8.40A, Bruker AXS Inc.: Madison (WI), USA.'
_computing_data_collection 'Apex3 v2019.1-0, Bruker (2019).'
_computing_data_reduction 'SAINT V8.40A, Bruker AXS Inc.: Madison (WI), USA.'
_computing_molecular_graphics 'POV-Ray in interface X-Seed (LJ Barbour, 1999)'
_computing_publication_material 'PLATON (Spek, 1990)'
_computing_structure_refinement 'SHELXL-2019/2 (Sheldrick, 2019)'
_computing_structure_solution 'SHELXS-Version 2018/3 (Sheldrick, 2018)'
_diffrn_ambient_temperature 100(2)
_diffrn_detector_area_resol_mean n/a
_diffrn_measured_fraction_theta_full 0.999
_diffrn_measured_fraction_theta_max 0.998
_diffrn_measurement_device_type 'Bruker D8 VENTURE SCXRD diffractometer'
_diffrn_measurement_method 'omega-and phi-scans, width 1.00 deg.'
_diffrn_radiation_type MoK\a
_diffrn_radiation_wavelength 0.71073
_diffrn_reflns_av_R_equivalents 0.0794
_diffrn_reflns_av_unetI/netI 0.0349
_diffrn_reflns_Laue_measured_fraction_full 0.999
_diffrn_reflns_Laue_measured_fraction_max 0.998
_diffrn_reflns_limit_h_max 13
_diffrn_reflns_limit_h_min -13
_diffrn_reflns_limit_k_max 32
_diffrn_reflns_limit_k_min -32
_diffrn_reflns_limit_l_max 10
_diffrn_reflns_limit_l_min -10
_diffrn_reflns_number 55689
_diffrn_reflns_point_group_measured_fraction_full 0.999
_diffrn_reflns_point_group_measured_fraction_max 0.998
_diffrn_reflns_theta_full 25.242
_diffrn_reflns_theta_max 27.162
_diffrn_reflns_theta_min 1.997
_diffrn_source 'sealed tube'
_exptl_absorpt_coefficient_mu 0.209
_exptl_absorpt_correction_T_max 0.7404
_exptl_absorpt_correction_T_min 0.6694
_exptl_absorpt_correction_type multi-scan
_exptl_absorpt_process_details
;
 SADABS 2016/2: Krause, L., Herbst-Irmer, R., Sheldrick G.M. & Stalke D.,
 J. Appl. Cryst. 48 (2015) 3-10
;
_exptl_crystal_colour colourless
_exptl_crystal_density_diffrn 1.351
_exptl_crystal_description block
_exptl_crystal_F_000 868
_exptl_crystal_recrystallization_method 'Re-crystallisation from solvent: 3-methylpyridine'
_exptl_crystal_size_max 0.110
_exptl_crystal_size_mid 0.080
_exptl_crystal_size_min 0.040
_refine_diff_density_max 0.237
_refine_diff_density_min -0.241
_refine_diff_density_rms 0.050
_refine_ls_extinction_method none
_refine_ls_goodness_of_fit_ref 1.042
_refine_ls_hydrogen_treatment mixed
_refine_ls_matrix_type full
_refine_ls_number_parameters 276
_refine_ls_number_reflns 4508
_refine_ls_number_restraints 0
_refine_ls_restrained_S_all 1.042
_refine_ls_R_factor_all 0.0564
_refine_ls_R_factor_gt 0.0372
_refine_ls_shift/su_max 0.001
_refine_ls_shift/su_mean 0.000
_refine_ls_structure_factor_coef Fsqd
_refine_ls_weighting_details 'w=1/[\s^2^(Fo^2^)+(0.0236P)^2^+1.3994P] where P=(Fo^2^+2Fc^2^)/3'
_refine_ls_weighting_scheme calc
_refine_ls_wR_factor_gt 0.0764
_refine_ls_wR_factor_ref 0.0864
_reflns_Friedel_coverage 0.000
_reflns_number_gt 3576
_reflns_number_total 4508
_reflns_threshold_expression 'I > 2\s(I)'
_cod_data_source_file d5ce00969c2.cif
_cod_data_source_block C_9OF12
_cod_original_sg_symbol_H-M 'P 21/c'
_cod_database_code 7251215
_shelx_shelxl_version_number 2019/3
_shelx_space_group_comment
;
The symmetry employed for this shelxl refinement is uniquely defined
by the following loop, which should always be used as a source of
symmetry information in preference to the above space-group names.
They are only intended as comments.
;
_shelx_estimated_absorpt_t_min 0.977
_shelx_estimated_absorpt_t_max 0.992

loop_
_space_group_symop_operation_xyz
'x, y, z'
'-x, y+1/2, -z+1/2'
'-x, -y, -z'
'x, -y-1/2, z-1/2'

loop_
_atom_site_label
_atom_site_type_symbol
_atom_site_fract_x
_atom_site_fract_y
_atom_site_fract_z
_atom_site_U_iso_or_equiv
_atom_site_adp_type
_atom_site_occupancy
_atom_site_site_symmetry_order
_atom_site_calc_flag
_atom_site_refinement_flags_posn
_atom_site_refinement_flags_adp
_atom_site_refinement_flags_occupancy
_atom_site_disorder_assembly
_atom_site_disorder_group
C1 C 0.58981(16) 0.43279(6) 0.1089(2) 0.0201(3) Uani 1 1 d . . . . .
H1 H 0.515817 0.455357 0.093546 0.024 Uiso 1 1 calc R U . . .
C2 C 0.68705(16) 0.43853(7) 0.0034(2) 0.0247(4) Uani 1 1 d . . . . .
H2 H 0.679757 0.464900 -0.083132 0.030 Uiso 1 1 calc R U . . .
C3 C 0.79530(16) 0.40564(7) 0.0242(2) 0.0257(4) Uani 1 1 d . . . . .
H3 H 0.861867 0.409367 -0.048780 0.031 Uiso 1 1 calc R U . . .
C4 C 0.80663(16) 0.36747(7) 0.1507(2) 0.0228(4) Uani 1 1 d . . . . .
H4 H 0.880630 0.344897 0.165444 0.027 Uiso 1 1 calc R U . . .
C5 C 0.70805(15) 0.36258(6) 0.25631(19) 0.0173(3) Uani 1 1 d . . . . .
C6 C 0.59798(14) 0.39455(6) 0.23773(19) 0.0157(3) Uani 1 1 d . . . . .
C7 C 0.48874(14) 0.38728(6) 0.35119(19) 0.0144(3) Uani 1 1 d . . . . .
C8 C 0.54387(14) 0.35696(6) 0.51368(19) 0.0156(3) Uani 1 1 d . . . . .
C9 C 0.47973(15) 0.35730(6) 0.66124(19) 0.0185(3) Uani 1 1 d . . . . .
H9 H 0.402906 0.377899 0.662036 0.022 Uiso 1 1 calc R U . . .
C10 C 0.52580(16) 0.32830(6) 0.8060(2) 0.0215(3) Uani 1 1 d . . . . .
H10 H 0.480402 0.328816 0.904517 0.026 Uiso 1 1 calc R U . . .
C11 C 0.63895(16) 0.29833(6) 0.8067(2) 0.0219(3) Uani 1 1 d . . . . .
H11 H 0.670753 0.278286 0.905757 0.026 Uiso 1 1 calc R U . . .
C12 C 0.70494(16) 0.29774(6) 0.6635(2) 0.0205(3) Uani 1 1 d . . . . .
H12 H 0.782474 0.277532 0.663498 0.025 Uiso 1 1 calc R U . . .
C13 C 0.65665(15) 0.32705(6) 0.51934(19) 0.0166(3) Uani 1 1 d . . . . .
O14 O 0.72796(10) 0.32378(4) 0.38076(14) 0.0198(2) Uani 1 1 d . . . . .
C15 C 0.37568(14) 0.35660(6) 0.24721(18) 0.0148(3) Uani 1 1 d . . . . .
C16 C 0.36642(15) 0.30233(6) 0.2599(2) 0.0189(3) Uani 1 1 d . . . . .
H16 H 0.431049 0.283792 0.334020 0.023 Uiso 1 1 calc R U . . .
C17 C 0.26457(16) 0.27485(6) 0.1662(2) 0.0217(3) Uani 1 1 d . . . . .
H17 H 0.259523 0.237876 0.176084 0.026 Uiso 1 1 calc R U . . .
C18 C 0.17063(15) 0.30187(6) 0.0583(2) 0.0190(3) Uani 1 1 d . . . . .
C19 C 0.17905(15) 0.35563(6) 0.0392(2) 0.0203(3) Uani 1 1 d . . . . .
H19 H 0.115342 0.373842 -0.037401 0.024 Uiso 1 1 calc R U . . .
C20 C 0.28178(15) 0.38256(6) 0.13324(19) 0.0184(3) Uani 1 1 d . . . . .
H20 H 0.288158 0.419376 0.119658 0.022 Uiso 1 1 calc R U . . .
Cl21 Cl 0.03846(4) 0.26828(2) -0.05351(5) 0.02668(11) Uani 1 1 d . . . . .
N22 N 0.43709(13) 0.43919(5) 0.38914(16) 0.0158(3) Uani 1 1 d . . . . .
H22 H 0.3648(18) 0.4347(7) 0.444(2) 0.022(5) Uiso 1 1 d . . . . .
C23 C 0.52997(15) 0.47310(6) 0.4951(2) 0.0181(3) Uani 1 1 d . . . . .
H23A H 0.612771 0.475565 0.443482 0.022 Uiso 1 1 calc R U . . .
H23B H 0.550062 0.458240 0.612670 0.022 Uiso 1 1 calc R U . . .
C24 C 0.12754(16) 0.46523(6) 0.6802(2) 0.0212(3) Uani 1 1 d . . . . .
H24 H 0.173756 0.495900 0.720975 0.025 Uiso 1 1 calc R U . . .
C25 C -0.00692(15) 0.46376(6) 0.6872(2) 0.0195(3) Uani 1 1 d . . . . .
C26 C -0.07254(16) 0.41860(6) 0.6265(2) 0.0218(3) Uani 1 1 d . . . . .
H26 H -0.164730 0.415977 0.626094 0.026 Uiso 1 1 calc R U . . .
C27 C -0.00333(16) 0.37735(7) 0.5666(2) 0.0234(4) Uani 1 1 d . . . . .
H27 H -0.046663 0.345907 0.527420 0.028 Uiso 1 1 calc R U . . .
C28 C 0.13007(16) 0.38304(6) 0.5650(2) 0.0234(4) Uani 1 1 d . . . . .
H28 H 0.177268 0.354853 0.523088 0.028 Uiso 1 1 calc R U . . .
N29 N 0.19624(13) 0.42635(5) 0.61984(18) 0.0241(3) Uani 1 1 d . . . . .
C30 C -0.07651(17) 0.50946(7) 0.7552(2) 0.0244(4) Uani 1 1 d . . . . .
H30A H -0.166457 0.511222 0.696205 0.037 Uiso 1 1 calc R U . . .
H30B H -0.030083 0.541861 0.734274 0.037 Uiso 1 1 calc R U . . .
H30C H -0.078407 0.505109 0.879596 0.037 Uiso 1 1 calc R U . . .

loop_
_atom_site_aniso_label
_atom_site_aniso_U_11
_atom_site_aniso_U_22
_atom_site_aniso_U_33
_atom_site_aniso_U_23
_atom_site_aniso_U_13
_atom_site_aniso_U_12
C1 0.0208(8) 0.0210(8) 0.0181(8) -0.0003(6) 0.0008(6) -0.0026(6)
C2 0.0279(9) 0.0288(9) 0.0172(8) 0.0020(7) 0.0023(7) -0.0089(7)
C3 0.0230(9) 0.0360(10) 0.0194(8) -0.0044(7) 0.0073(7) -0.0075(7)
C4 0.0178(8) 0.0285(9) 0.0226(8) -0.0066(7) 0.0041(6) -0.0012(7)
C5 0.0178(8) 0.0174(8) 0.0165(7) -0.0031(6) 0.0015(6) -0.0027(6)
C6 0.0157(7) 0.0169(7) 0.0141(7) -0.0034(6) 0.0001(6) -0.0031(6)
C7 0.0146(7) 0.0129(7) 0.0157(7) -0.0004(6) 0.0016(6) 0.0003(6)
C8 0.0173(7) 0.0132(7) 0.0159(7) -0.0013(6) 0.0002(6) -0.0031(6)
C9 0.0199(8) 0.0164(7) 0.0193(8) -0.0025(6) 0.0029(6) -0.0016(6)
C10 0.0299(9) 0.0184(8) 0.0164(8) -0.0011(6) 0.0035(7) -0.0055(7)
C11 0.0301(9) 0.0152(8) 0.0186(8) 0.0023(6) -0.0045(7) -0.0035(7)
C12 0.0203(8) 0.0154(7) 0.0239(8) -0.0014(6) -0.0045(6) 0.0007(6)
C13 0.0169(7) 0.0143(7) 0.0181(7) -0.0027(6) 0.0009(6) -0.0027(6)
O14 0.0187(6) 0.0191(6) 0.0220(6) 0.0009(4) 0.0044(4) 0.0034(4)
C15 0.0142(7) 0.0168(7) 0.0139(7) -0.0022(6) 0.0038(6) -0.0005(6)
C16 0.0183(8) 0.0170(8) 0.0208(8) -0.0003(6) -0.0002(6) 0.0013(6)
C17 0.0236(8) 0.0156(8) 0.0255(8) -0.0018(6) 0.0016(7) -0.0020(7)
C18 0.0161(7) 0.0221(8) 0.0186(8) -0.0059(6) 0.0014(6) -0.0039(6)
C19 0.0192(8) 0.0228(8) 0.0178(8) -0.0002(6) -0.0015(6) 0.0023(7)
C20 0.0200(8) 0.0159(7) 0.0190(8) -0.0009(6) 0.0015(6) -0.0004(6)
Cl21 0.0209(2) 0.0275(2) 0.0296(2) -0.00584(17) -0.00451(16) -0.00595(17)
N22 0.0160(6) 0.0127(6) 0.0186(6) -0.0019(5) 0.0016(5) -0.0002(5)
C23 0.0189(8) 0.0153(8) 0.0192(8) -0.0019(6) -0.0008(6) -0.0003(6)
C24 0.0215(8) 0.0198(8) 0.0222(8) 0.0014(6) 0.0024(6) -0.0023(7)
C25 0.0203(8) 0.0227(8) 0.0154(7) 0.0043(6) 0.0020(6) 0.0004(6)
C26 0.0174(8) 0.0285(9) 0.0196(8) 0.0025(7) 0.0025(6) -0.0019(7)
C27 0.0252(9) 0.0230(8) 0.0216(8) 0.0002(7) 0.0016(7) -0.0038(7)
C28 0.0253(9) 0.0223(8) 0.0231(8) 0.0005(7) 0.0046(7) 0.0029(7)
N29 0.0206(7) 0.0236(7) 0.0287(8) 0.0010(6) 0.0050(6) -0.0005(6)
C30 0.0232(8) 0.0254(9) 0.0251(9) 0.0015(7) 0.0048(7) 0.0027(7)

loop_
_atom_type_symbol
_atom_type_description
_atom_type_scat_dispersion_real
_atom_type_scat_dispersion_imag
_atom_type_scat_source
C C 0.0033 0.0016 'International Tables Vol C Tables 4.2.6.8 and 6.1.1.4'
H H 0.0000 0.0000 'International Tables Vol C Tables 4.2.6.8 and 6.1.1.4'
Cl Cl 0.1484 0.1585 'International Tables Vol C Tables 4.2.6.8 and 6.1.1.4'
N N 0.0061 0.0033 'International Tables Vol C Tables 4.2.6.8 and 6.1.1.4'
O O 0.0106 0.0060 'International Tables Vol C Tables 4.2.6.8 and 6.1.1.4'

loop_
_geom_angle_atom_site_label_1
_geom_angle_atom_site_label_2
_geom_angle_atom_site_label_3
_geom_angle
_geom_angle_site_symmetry_1
_geom_angle_site_symmetry_3
_geom_angle_publ_flag
C2 C1 C6 121.47(15) . . ?
C2 C1 H1 119.3 . . ?
C6 C1 H1 119.3 . . ?
C1 C2 C3 119.77(15) . . ?
C1 C2 H2 120.1 . . ?
C3 C2 H2 120.1 . . ?
C4 C3 C2 120.25(15) . . ?
C4 C3 H3 119.9 . . ?
C2 C3 H3 119.9 . . ?
C3 C4 C5 119.04(15) . . ?
C3 C4 H4 120.5 . . ?
C5 C4 H4 120.5 . . ?
O14 C5 C6 122.65(13) . . ?
O14 C5 C4 115.24(14) . . ?
C6 C5 C4 122.11(15) . . ?
C5 C6 C1 117.36(14) . . ?
C5 C6 C7 121.20(13) . . ?
C1 C6 C7 121.42(13) . . ?
N22 C7 C6 108.54(12) . . ?
N22 C7 C8 113.17(12) . . ?
C6 C7 C8 108.66(12) . . ?
N22 C7 C15 107.24(11) . . ?
C6 C7 C15 108.48(12) . . ?
C8 C7 C15 110.63(12) . . ?
C13 C8 C9 117.30(14) . . ?
C13 C8 C7 121.66(13) . . ?
C9 C8 C7 121.02(13) . . ?
C10 C9 C8 121.41(15) . . ?
C10 C9 H9 119.3 . . ?
C8 C9 H9 119.3 . . ?
C9 C10 C11 119.76(15) . . ?
C9 C10 H10 120.1 . . ?
C11 C10 H10 120.1 . . ?
C12 C11 C10 120.02(14) . . ?
C12 C11 H11 120.0 . . ?
C10 C11 H11 120.0 . . ?
C11 C12 C13 119.23(15) . . ?
C11 C12 H12 120.4 . . ?
C13 C12 H12 120.4 . . ?
C8 C13 O14 122.25(13) . . ?
C8 C13 C12 122.28(14) . . ?
O14 C13 C12 115.47(13) . . ?
C5 O14 C13 117.34(11) . . ?
C16 C15 C20 118.06(14) . . ?
C16 C15 C7 121.44(13) . . ?
C20 C15 C7 120.47(13) . . ?
C17 C16 C15 121.29(14) . . ?
C17 C16 H16 119.4 . . ?
C15 C16 H16 119.4 . . ?
C18 C17 C16 119.29(14) . . ?
C18 C17 H17 120.4 . . ?
C16 C17 H17 120.4 . . ?
C17 C18 C19 120.84(14) . . ?
C17 C18 Cl21 119.86(12) . . ?
C19 C18 Cl21 119.30(12) . . ?
C18 C19 C20 119.20(14) . . ?
C18 C19 H19 120.4 . . ?
C20 C19 H19 120.4 . . ?
C19 C20 C15 121.27(14) . . ?
C19 C20 H20 119.4 . . ?
C15 C20 H20 119.4 . . ?
C23 N22 C7 114.88(12) . . ?
C23 N22 H22 108.8(11) . . ?
C7 N22 H22 108.6(11) . . ?
N22 C23 C23 109.01(15) . 3_666 ?
N22 C23 H23A 109.9 . . ?
C23 C23 H23A 109.9 3_666 . ?
N22 C23 H23B 109.9 . . ?
C23 C23 H23B 109.9 3_666 . ?
H23A C23 H23B 108.3 . . ?
N29 C24 C25 124.44(15) . . ?
N29 C24 H24 117.8 . . ?
C25 C24 H24 117.8 . . ?
C26 C25 C24 116.80(15) . . ?
C26 C25 C30 122.26(15) . . ?
C24 C25 C30 120.93(15) . . ?
C27 C26 C25 119.91(15) . . ?
C27 C26 H26 120.0 . . ?
C25 C26 H26 120.0 . . ?
C28 C27 C26 118.46(16) . . ?
C28 C27 H27 120.8 . . ?
C26 C27 H27 120.8 . . ?
N29 C28 C27 123.25(16) . . ?
N29 C28 H28 118.4 . . ?
C27 C28 H28 118.4 . . ?
C24 N29 C28 117.11(14) . . ?
C25 C30 H30A 109.5 . . ?
C25 C30 H30B 109.5 . . ?
H30A C30 H30B 109.5 . . ?
C25 C30 H30C 109.5 . . ?
H30A C30 H30C 109.5 . . ?
H30B C30 H30C 109.5 . . ?

loop_
_geom_bond_atom_site_label_1
_geom_bond_atom_site_label_2
_geom_bond_distance
_geom_bond_site_symmetry_2
_geom_bond_publ_flag
C1 C2 1.383(2) . ?
C1 C6 1.397(2) . ?
C1 H1 0.9500 . ?
C2 C3 1.388(2) . ?
C2 H2 0.9500 . ?
C3 C4 1.383(2) . ?
C3 H3 0.9500 . ?
C4 C5 1.392(2) . ?
C4 H4 0.9500 . ?
C5 O14 1.3850(18) . ?
C5 C6 1.388(2) . ?
C6 C7 1.529(2) . ?
C7 N22 1.4731(18) . ?
C7 C8 1.532(2) . ?
C7 C15 1.544(2) . ?
C8 C13 1.385(2) . ?
C8 C9 1.399(2) . ?
C9 C10 1.383(2) . ?
C9 H9 0.9500 . ?
C10 C11 1.392(2) . ?
C10 H10 0.9500 . ?
C11 C12 1.380(2) . ?
C11 H11 0.9500 . ?
C12 C13 1.389(2) . ?
C12 H12 0.9500 . ?
C13 O14 1.3854(18) . ?
C15 C16 1.394(2) . ?
C15 C20 1.394(2) . ?
C16 C17 1.389(2) . ?
C16 H16 0.9500 . ?
C17 C18 1.382(2) . ?
C17 H17 0.9500 . ?
C18 C19 1.386(2) . ?
C18 Cl21 1.7441(15) . ?
C19 C20 1.389(2) . ?
C19 H19 0.9500 . ?
C20 H20 0.9500 . ?
N22 C23 1.4646(19) . ?
N22 H22 0.911(19) . ?
C23 C23 1.512(3) 3_666 ?
C23 H23A 0.9900 . ?
C23 H23B 0.9900 . ?
C24 N29 1.339(2) . ?
C24 C25 1.391(2) . ?
C24 H24 0.9500 . ?
C25 C26 1.389(2) . ?
C25 C30 1.502(2) . ?
C26 C27 1.386(2) . ?
C26 H26 0.9500 . ?
C27 C28 1.381(2) . ?
C27 H27 0.9500 . ?
C28 N29 1.340(2) . ?
C28 H28 0.9500 . ?
C30 H30A 0.9800 . ?
C30 H30B 0.9800 . ?
C30 H30C 0.9800 . ?

loop_
_geom_hbond_atom_site_label_D
_geom_hbond_atom_site_label_H
_geom_hbond_atom_site_label_A
_geom_hbond_distance_DH
_geom_hbond_distance_HA
_geom_hbond_distance_DA
_geom_hbond_angle_DHA
_geom_hbond_site_symmetry_A
_geom_hbond_publ_flag
N22 H22 N29 0.911(19) 2.356(19) 3.2609(19) 172.2(15) . yes
C27 H27 O14 0.95 2.51 3.253(2) 134.7 1_455 yes

loop_
_geom_torsion_atom_site_label_1
_geom_torsion_atom_site_label_2
_geom_torsion_atom_site_label_3
_geom_torsion_atom_site_label_4
_geom_torsion
_geom_torsion_site_symmetry_1
_geom_torsion_site_symmetry_2
_geom_torsion_site_symmetry_3
_geom_torsion_site_symmetry_4
_geom_torsion_publ_flag
C6 C1 C2 C3 0.3(2) . . . . ?
C1 C2 C3 C4 -0.5(2) . . . . ?
C2 C3 C4 C5 0.0(2) . . . . ?
C3 C4 C5 O14 -179.31(14) . . . . ?
C3 C4 C5 C6 0.6(2) . . . . ?
O14 C5 C6 C1 179.13(13) . . . . ?
C4 C5 C6 C1 -0.7(2) . . . . ?
O14 C5 C6 C7 -2.2(2) . . . . ?
C4 C5 C6 C7 177.93(14) . . . . ?
C2 C1 C6 C5 0.3(2) . . . . ?
C2 C1 C6 C7 -178.35(14) . . . . ?
C5 C6 C7 N22 143.79(13) . . . . ?
C1 C6 C7 N22 -37.62(18) . . . . ?
C5 C6 C7 C8 20.33(18) . . . . ?
C1 C6 C7 C8 -161.07(13) . . . . ?
C5 C6 C7 C15 -100.00(15) . . . . ?
C1 C6 C7 C15 78.59(17) . . . . ?
N22 C7 C8 C13 -140.77(14) . . . . ?
C6 C7 C8 C13 -20.13(18) . . . . ?
C15 C7 C8 C13 98.85(16) . . . . ?
N22 C7 C8 C9 41.03(19) . . . . ?
C6 C7 C8 C9 161.67(13) . . . . ?
C15 C7 C8 C9 -79.34(17) . . . . ?
C13 C8 C9 C10 -1.0(2) . . . . ?
C7 C8 C9 C10 177.25(14) . . . . ?
C8 C9 C10 C11 0.5(2) . . . . ?
C9 C10 C11 C12 0.2(2) . . . . ?
C10 C11 C12 C13 -0.4(2) . . . . ?
C9 C8 C13 O14 179.92(13) . . . . ?
C7 C8 C13 O14 1.7(2) . . . . ?
C9 C8 C13 C12 0.8(2) . . . . ?
C7 C8 C13 C12 -177.44(13) . . . . ?
C11 C12 C13 C8 -0.1(2) . . . . ?
C11 C12 C13 O14 -179.30(13) . . . . ?
C6 C5 O14 C13 -18.8(2) . . . . ?
C4 C5 O14 C13 161.09(13) . . . . ?
C8 C13 O14 C5 19.0(2) . . . . ?
C12 C13 O14 C5 -161.82(13) . . . . ?
N22 C7 C15 C16 -148.80(14) . . . . ?
C6 C7 C15 C16 94.15(16) . . . . ?
C8 C7 C15 C16 -24.95(19) . . . . ?
N22 C7 C15 C20 33.23(18) . . . . ?
C6 C7 C15 C20 -83.82(16) . . . . ?
C8 C7 C15 C20 157.08(13) . . . . ?
C20 C15 C16 C17 -2.0(2) . . . . ?
C7 C15 C16 C17 179.99(14) . . . . ?
C15 C16 C17 C18 0.0(2) . . . . ?
C16 C17 C18 C19 1.8(2) . . . . ?
C16 C17 C18 Cl21 -177.40(12) . . . . ?
C17 C18 C19 C20 -1.6(2) . . . . ?
Cl21 C18 C19 C20 177.64(12) . . . . ?
C18 C19 C20 C15 -0.5(2) . . . . ?
C16 C15 C20 C19 2.2(2) . . . . ?
C7 C15 C20 C19 -179.72(14) . . . . ?
C6 C7 N22 C23 -65.79(15) . . . . ?
C8 C7 N22 C23 54.91(17) . . . . ?
C15 C7 N22 C23 177.20(12) . . . . ?
C7 N22 C23 C23 173.00(15) . . . 3_666 ?
N29 C24 C25 C26 -0.1(2) . . . . ?
N29 C24 C25 C30 -179.33(15) . . . . ?
C24 C25 C26 C27 1.4(2) . . . . ?
C30 C25 C26 C27 -179.40(15) . . . . ?
C25 C26 C27 C28 -1.6(2) . . . . ?
C26 C27 C28 N29 0.5(3) . . . . ?
C25 C24 N29 C28 -0.9(2) . . . . ?
C27 C28 N29 C24 0.8(2) . . . . ?
